data_4304560
loop_
_publ_author_name
'Ferdi Karadas'
'Eric J. Schelter'
'Michael Shatruk'
'Andrey V. Prosvirin'
'John Bacsa'
'Dmitry Smirnov'
'Andrew Ozarowski'
'J. Krzystek'
'Joshua Telser'
'Kim R. Dunbar'

_publ_contact_author_address
; 
Department of Chemistry
Texas A&M University
PO Box 30012 
College Station 
Texas 77842-3012 
USA
;
_publ_contact_author_email dunbar@mail.chem.tamu.edu
_publ_contact_author_fax (979)8457177
_publ_contact_author_name 'Kim Dunbar'
_publ_contact_author_phone (979)8621485
_publ_section_title
;
A Family of Cyanide-Bridged Molecular Squares: Structural and Magnetic
Properties of [{MIICl2}2{CoII(triphos)(CN)2}2].xCH2Cl2, M = Mn, Fe, Co,
Ni, Zn
;
_journal_name_full 'Inorganic Chemistry'
_journal_page_first 2074
_journal_page_last 2082
_journal_paper_doi 10.1021/ic702084e
_journal_volume 47
_journal_year 2008
_chemical_formula_moiety
;
[{(Zn ) (Cl)2 -(CN)2-Co (triphos)2}2],  4(ClCH2Cl)
;
_chemical_formula_sum 'C86 H78 Cl4 Co2 N4 P6 Zn2'
_chemical_formula_weight 1743.75
_chemical_name_common 'Zinc-cobalt square'
_chemical_name_systematic
;
 cyclo(bis(dichlorozinc(II)bis(\m~2~-cyano)(1,1,1-tris(diphenylphosphi
 nomethyl)ethane)dicobalt(II)) dichloromethane solvate
;
_space_group_IT_number 14
_symmetry_cell_setting monoclinic
_symmetry_Int_Tables_number 14
_symmetry_space_group_name_Hall '-P 2yn'
_symmetry_space_group_name_H-M 'P 1 21/n 1'
_atom_sites_solution_hydrogens geom
_atom_sites_solution_primary direct
_atom_sites_solution_secondary difmap
_audit_creation_method
;
SHELXL-97, PLATON, and text editor.
;
_cell_angle_alpha 90.00
_cell_angle_beta 90.004(3)
_cell_angle_gamma 90.00
_cell_formula_units_Z 6
_cell_length_a 13.930(2)
_cell_length_b 49.141(8)
_cell_length_c 19.890(3)
_cell_measurement_reflns_used 6673
_cell_measurement_temperature 110(2)
_cell_measurement_theta_max 27.99
_cell_measurement_theta_min 2.071
_cell_volume 13615(4)
_computing_cell_refinement 'SAINT V6.32 (Bruker, 2001)'
_computing_data_collection 'SMART V5.625 (Bruker, 2000)'
_computing_data_reduction 'SAINT V6.32 (Bruker, 2001)'
_computing_structure_refinement 'SHELXL-97 (Sheldrick, 1997)'
_computing_structure_solution 'SHELXS-97 (Sheldrick, 1990)'
_diffrn_ambient_temperature 110(2)
_diffrn_measured_fraction_theta_full 0.974
_diffrn_measured_fraction_theta_max 0.974
_diffrn_measurement_device_type 'SMART APEX CCD area-detector'
_diffrn_measurement_method '\w scans'
_diffrn_radiation_monochromator graphite
_diffrn_radiation_source 'fine-focus sealed tube'
_diffrn_radiation_type MoK\a
_diffrn_radiation_wavelength 0.71073
_diffrn_reflns_av_R_equivalents 0.1004
_diffrn_reflns_av_sigmaI/netI 0.1346
_diffrn_reflns_limit_h_max 18
_diffrn_reflns_limit_h_min -18
_diffrn_reflns_limit_k_max 65
_diffrn_reflns_limit_k_min -65
_diffrn_reflns_limit_l_max 26
_diffrn_reflns_limit_l_min -25
_diffrn_reflns_number 139897
_diffrn_reflns_theta_full 28.35
_diffrn_reflns_theta_max 28.35
_diffrn_reflns_theta_min 1.10
_exptl_absorpt_coefficient_mu 1.147
_exptl_absorpt_correction_T_max 0.881
_exptl_absorpt_correction_T_min 0.781
_exptl_absorpt_correction_type multi-scan
_exptl_absorpt_process_details 'SADABS V2.03  (Bruker, 2003)'
_exptl_crystal_colour brown
_exptl_crystal_density_diffrn 1.276
_exptl_crystal_density_method 'not measured'
_exptl_crystal_description plate
_exptl_crystal_F_000 5364
_exptl_crystal_size_max 0.27
_exptl_crystal_size_mid 0.18
_exptl_crystal_size_min 0.11
_refine_diff_density_max 2.218
_refine_diff_density_min -0.728
_refine_diff_density_rms 0.173
_refine_ls_extinction_method none
_refine_ls_goodness_of_fit_ref 1.060
_refine_ls_hydrogen_treatment mixed
_refine_ls_matrix_type full
_refine_ls_number_parameters 1408
_refine_ls_number_reflns 33158
_refine_ls_number_restraints 0
_refine_ls_restrained_S_all 1.060
_refine_ls_R_factor_all 0.1599
_refine_ls_R_factor_gt 0.1015
_refine_ls_shift/su_max 0.001
_refine_ls_shift/su_mean 0.000
_refine_ls_structure_factor_coef Fsqd
_refine_ls_weighting_details 'calc w=1/[\s^2^(Fo^2^)+(0.1206P)^2^+17.3388P] where P=(Fo^2^+2Fc^2^)/3'
_refine_ls_weighting_scheme calc
_refine_ls_wR_factor_gt 0.2401
_refine_ls_wR_factor_ref 0.2592
_reflns_number_gt 18625
_reflns_number_total 33158
_reflns_threshold_expression I>2\s(I)
_cod_data_source_file ic702084e-file006.cif
_cod_data_source_block fk013
_cod_depositor_comments
;
The following automatic conversions were performed:
'_symmetry_cell_setting' value 'Monoclinic' changed to 'monoclinic'
according to '/home/saulius/struct/CIF-dictionaries/cif_core.dic'
dictionary named 'cif_core.dic' version 2.4.1 from 2010-06-29.

Automatic conversion script
Id: cif_fix_enum 1527 2010-12-29 10:47:43Z saulius 
;
_cod_original_cell_volume 13616(4)
_cod_original_sg_symbol_H-M 'P 21/n'
_cod_database_code 4304560

loop_
_symmetry_equiv_pos_as_xyz
'x, y, z'
'-x+1/2, y+1/2, -z+1/2'
'-x, -y, -z'
'x-1/2, -y-1/2, z-1/2'

loop_
_atom_site_label
_atom_site_type_symbol
_atom_site_fract_x
_atom_site_fract_y
_atom_site_fract_z
_atom_site_U_iso_or_equiv
_atom_site_adp_type
_atom_site_occupancy
_atom_site_symmetry_multiplicity
_atom_site_calc_flag
_atom_site_refinement_flags
_atom_site_disorder_assembly
_atom_site_disorder_group
Zn1 Zn 0.88294(6) 0.206530(14) 0.60391(3) 0.01452(17) Uani 1 1 d . . .
Zn2 Zn 1.13303(5) 0.125879(14) 0.41184(4) 0.01395(17) Uani 1 1 d . . .
Co2 Co 1.09469(7) 0.227772(16) 0.40649(4) 0.01235(19) Uani 1 1 d . . .
Co1 Co 0.92392(6) 0.104792(16) 0.61049(4) 0.01193(19) Uani 1 1 d . . .
P2 P 0.79220(12) 0.08396(3) 0.56371(8) 0.0132(3) Uani 1 1 d . . .
P5 P 1.22367(12) 0.24880(3) 0.45519(8) 0.0133(3) Uani 1 1 d . . .
P6 P 1.02631(12) 0.26776(3) 0.38588(8) 0.0122(3) Uani 1 1 d . . .
P3 P 0.99384(12) 0.06445(3) 0.62679(8) 0.0143(3) Uani 1 1 d . . .
P1 P 0.85554(13) 0.10283(3) 0.71210(8) 0.0145(3) Uani 1 1 d . . .
P4 P 1.16779(13) 0.22943(3) 0.30612(8) 0.0151(4) Uani 1 1 d . . .
Cl4 Cl 1.05556(13) 0.11163(3) 0.31887(9) 0.0246(4) Uani 1 1 d . . .
Cl1 Cl 0.95823(14) 0.22059(3) 0.69792(8) 0.0268(4) Uani 1 1 d . . .
Cl3 Cl 1.28931(13) 0.11662(4) 0.41769(9) 0.0291(4) Uani 1 1 d . . .
Cl2 Cl 0.72647(14) 0.21564(4) 0.59692(10) 0.0334(5) Uani 1 1 d . . .
N2 N 1.0549(4) 0.11457(11) 0.4912(3) 0.0187(12) Uani 1 1 d . . .
C49 C 1.1158(5) 0.29434(11) 0.3713(3) 0.0135(13) Uani 1 1 d . . .
H49A H 1.0875 0.3082 0.3412 0.016 Uiso 1 1 calc R . .
H49B H 1.1301 0.3033 0.4148 0.016 Uiso 1 1 calc R . .
C1 C 0.9016(5) 0.14266(13) 0.6045(3) 0.0153(13) Uani 1 1 d . . .
C76 C 0.9757(5) 0.29845(13) 0.5016(3) 0.0192(14) Uani 1 1 d . . .
H76 H 1.0392 0.3055 0.5015 0.023 Uiso 1 1 calc R . .
N4 N 1.1199(4) 0.16618(11) 0.4151(3) 0.0239(13) Uani 1 1 d . . .
N3 N 0.9605(4) 0.21831(11) 0.5248(3) 0.0202(12) Uani 1 1 d . . .
C3 C 1.0113(5) 0.22300(12) 0.4802(3) 0.0144(13) Uani 1 1 d . . .
C2 C 1.0036(5) 0.11016(13) 0.5352(3) 0.0186(14) Uani 1 1 d . . .
C33 C 0.7779(5) 0.03682(14) 0.4812(3) 0.0213(15) Uani 1 1 d . . .
H33 H 0.7450 0.0283 0.5173 0.026 Uiso 1 1 calc R . .
C73 C 1.1337(5) 0.27331(15) 0.6405(3) 0.0234(15) Uani 1 1 d . . .
H73 H 1.0995 0.2651 0.6765 0.028 Uiso 1 1 calc R . .
N1 N 0.8953(4) 0.16583(10) 0.6001(3) 0.0169(12) Uani 1 1 d . . .
C32 C 0.7914(5) 0.02234(14) 0.4212(4) 0.0247(16) Uani 1 1 d . . .
H32 H 0.7688 0.0042 0.4175 0.030 Uiso 1 1 calc R . .
C6 C 0.8341(5) 0.06750(14) 0.7377(3) 0.0207(15) Uani 1 1 d . . .
H6A H 0.8917 0.0607 0.7616 0.025 Uiso 1 1 calc R . .
H6B H 0.7800 0.0672 0.7700 0.025 Uiso 1 1 calc R . .
C69 C 1.1994(5) 0.27075(12) 0.5288(3) 0.0151(13) Uani 1 1 d . . .
C52 C 1.3389(6) 0.21725(15) 0.2393(4) 0.0287(18) Uani 1 1 d . . .
H52 H 1.3143 0.2287 0.2048 0.034 Uiso 1 1 calc R . .
C5 C 0.8107(5) 0.04759(13) 0.6789(3) 0.0189(14) Uani 1 1 d . . .
C38 C 1.0907(5) 0.02727(15) 0.4539(4) 0.0274(16) Uani 1 1 d . . .
H38 H 1.0659 0.0156 0.4199 0.033 Uiso 1 1 calc R . .
C48 C 1.2790(5) 0.27139(12) 0.3929(3) 0.0161(13) Uani 1 1 d . . .
H48A H 1.3119 0.2863 0.4174 0.019 Uiso 1 1 calc R . .
H48B H 1.3290 0.2609 0.3688 0.019 Uiso 1 1 calc R . .
C74 C 1.1515(5) 0.25842(13) 0.5827(3) 0.0172(14) Uani 1 1 d . . .
H74 H 1.1313 0.2400 0.5797 0.021 Uiso 1 1 calc R . .
C50 C 1.2627(5) 0.30984(12) 0.3107(3) 0.0209(15) Uani 1 1 d . . .
H50A H 1.2692 0.3237 0.3459 0.031 Uiso 1 1 calc R . .
H50B H 1.2245 0.3172 0.2735 0.031 Uiso 1 1 calc R . .
H50C H 1.3265 0.3047 0.2941 0.031 Uiso 1 1 calc R . .
C65 C 1.4917(6) 0.22338(16) 0.5141(4) 0.036(2) Uani 1 1 d . . .
H65 H 1.5552 0.2304 0.5146 0.043 Uiso 1 1 calc R . .
C4 C 1.1157(5) 0.18978(13) 0.4127(3) 0.0183(14) Uani 1 1 d . . .
C51 C 1.2853(5) 0.21247(12) 0.2984(3) 0.0165(14) Uani 1 1 d . . .
C7 C 0.7396(5) 0.06144(12) 0.6281(3) 0.0170(14) Uani 1 1 d . . .
H7A H 0.6926 0.0722 0.6544 0.020 Uiso 1 1 calc R . .
H7B H 0.7035 0.0469 0.6048 0.020 Uiso 1 1 calc R . .
C21 C 0.6861(5) 0.11298(13) 0.7828(3) 0.0219(15) Uani 1 1 d . . .
H21 H 0.7135 0.1016 0.8162 0.026 Uiso 1 1 calc R . .
C36 C 1.2205(5) 0.05259(15) 0.5001(4) 0.0309(18) Uani 1 1 d . . .
H36 H 1.2854 0.0585 0.4978 0.037 Uiso 1 1 calc R . .
C58 C 1.0591(5) 0.18912(14) 0.2442(4) 0.0232(15) Uani 1 1 d . . .
H58 H 1.0619 0.1805 0.2869 0.028 Uiso 1 1 calc R . .
C70 C 1.2313(5) 0.29745(13) 0.5351(3) 0.0213(15) Uani 1 1 d . . .
H70 H 1.2659 0.3058 0.4994 0.026 Uiso 1 1 calc R . .
C22 C 0.6892(5) 0.10337(13) 0.5328(3) 0.0171(13) Uani 1 1 d . . .
C10 C 0.9223(5) 0.11837(13) 0.7812(3) 0.0191(14) Uani 1 1 d . . .
C29 C 0.8581(5) 0.07516(13) 0.4357(3) 0.0187(14) Uani 1 1 d . . .
H29 H 0.8824 0.0931 0.4404 0.022 Uiso 1 1 calc R . .
C11 C 0.9547(5) 0.14500(13) 0.7721(3) 0.0233(16) Uani 1 1 d . . .
H11 H 0.9432 0.1541 0.7307 0.028 Uiso 1 1 calc R . .
C64 C 1.4185(6) 0.23862(16) 0.4866(4) 0.035(2) Uani 1 1 d . . .
H64 H 1.4321 0.2556 0.4660 0.043 Uiso 1 1 calc R . .
C27 C 0.5985(5) 0.09236(14) 0.5326(4) 0.0273(17) Uani 1 1 d . . .
H27 H 0.5886 0.0744 0.5492 0.033 Uiso 1 1 calc R . .
C79 C 0.7911(5) 0.27870(15) 0.5037(4) 0.0312(18) Uani 1 1 d . . .
H79 H 0.7275 0.2717 0.5046 0.037 Uiso 1 1 calc R . .
C30 C 0.8706(5) 0.06144(13) 0.3748(4) 0.0213(15) Uani 1 1 d . . .
H30 H 0.9014 0.0703 0.3383 0.026 Uiso 1 1 calc R . .
C56 C 1.3230(5) 0.19494(13) 0.3467(4) 0.0227(15) Uani 1 1 d . . .
H56 H 1.2867 0.1911 0.3860 0.027 Uiso 1 1 calc R . .
C37 C 1.1839(5) 0.03655(15) 0.4502(4) 0.0298(18) Uani 1 1 d . . .
H37 H 1.2228 0.0318 0.4128 0.036 Uiso 1 1 calc R . .
C59 C 1.0117(6) 0.17628(17) 0.1922(4) 0.038(2) Uani 1 1 d . . .
H59 H 0.9830 0.1590 0.1992 0.045 Uiso 1 1 calc R . .
C17 C 0.6965(5) 0.13665(13) 0.6760(3) 0.0192(14) Uani 1 1 d . . .
H17 H 0.7315 0.1416 0.6368 0.023 Uiso 1 1 calc R . .
C71 C 1.2121(6) 0.31201(14) 0.5946(4) 0.0273(17) Uani 1 1 d . . .
H71 H 1.2322 0.3304 0.5987 0.033 Uiso 1 1 calc R . .
C16 C 0.7376(5) 0.11874(11) 0.7230(3) 0.0135(13) Uani 1 1 d . . .
C77 C 0.9141(6) 0.30543(15) 0.5523(3) 0.0268(17) Uani 1 1 d . . .
H77 H 0.9357 0.3173 0.5867 0.032 Uiso 1 1 calc R . .
C25 C 0.5365(6) 0.13324(16) 0.4822(4) 0.0331(19) Uani 1 1 d . . .
H25 H 0.4836 0.1433 0.4653 0.040 Uiso 1 1 calc R . .
C46 C 1.2120(5) 0.28439(12) 0.3400(3) 0.0152(13) Uani 1 1 d . . .
C34 C 1.0683(5) 0.05111(13) 0.5587(3) 0.0176(14) Uani 1 1 d . . .
C40 C 1.0787(5) 0.06300(13) 0.6953(3) 0.0216(15) Uani 1 1 d . . .
C55 C 1.4119(6) 0.18310(15) 0.3386(4) 0.0296(17) Uani 1 1 d . . .
H55 H 1.4368 0.1714 0.3724 0.036 Uiso 1 1 calc R . .
C20 C 0.5977(5) 0.12377(14) 0.7921(4) 0.0284(17) Uani 1 1 d . . .
H20 H 0.5634 0.1196 0.8321 0.034 Uiso 1 1 calc R . .
C75 C 0.9454(5) 0.28090(12) 0.4497(3) 0.0163(13) Uani 1 1 d . . .
C41 C 1.1141(6) 0.08679(14) 0.7240(4) 0.0280(17) Uani 1 1 d . . .
H41 H 1.0904 0.1039 0.7095 0.034 Uiso 1 1 calc R . .
C12 C 1.0036(6) 0.15831(14) 0.8233(4) 0.034(2) Uani 1 1 d . . .
H12 H 1.0250 0.1765 0.8169 0.041 Uiso 1 1 calc R . .
C23 C 0.7043(5) 0.12940(13) 0.5059(3) 0.0229(15) Uani 1 1 d . . .
H23 H 0.7671 0.1369 0.5048 0.027 Uiso 1 1 calc R . .
C57 C 1.1030(5) 0.21433(13) 0.2360(3) 0.0201(15) Uani 1 1 d . . .
C47 C 1.1923(5) 0.26459(12) 0.2804(3) 0.0178(14) Uani 1 1 d . . .
H47A H 1.2486 0.2647 0.2501 0.021 Uiso 1 1 calc R . .
H47B H 1.1366 0.2715 0.2545 0.021 Uiso 1 1 calc R . .
C8 C 0.9032(5) 0.03810(12) 0.6435(3) 0.0197(14) Uani 1 1 d . . .
H8A H 0.8851 0.0296 0.6002 0.024 Uiso 1 1 calc R . .
H8B H 0.9332 0.0238 0.6715 0.024 Uiso 1 1 calc R . .
C18 C 0.6066(5) 0.14703(13) 0.6861(4) 0.0226(15) Uani 1 1 d . . .
H18 H 0.5787 0.1586 0.6531 0.027 Uiso 1 1 calc R . .
C54 C 1.4660(5) 0.18833(16) 0.2802(4) 0.0300(18) Uani 1 1 d . . .
H54 H 1.5276 0.1804 0.2743 0.036 Uiso 1 1 calc R . .
C28 C 0.8108(5) 0.06304(12) 0.4895(3) 0.0150(13) Uani 1 1 d . . .
C9 C 0.7586(5) 0.02309(13) 0.7086(3) 0.0231(16) Uani 1 1 d . . .
H9A H 0.7487 0.0094 0.6735 0.035 Uiso 1 1 calc R . .
H9B H 0.6964 0.0289 0.7265 0.035 Uiso 1 1 calc R . .
H9C H 0.7974 0.0153 0.7449 0.035 Uiso 1 1 calc R . .
C39 C 1.0337(5) 0.03495(13) 0.5071(3) 0.0188(14) Uani 1 1 d . . .
H39 H 0.9689 0.0290 0.5085 0.023 Uiso 1 1 calc R . .
C31 C 0.8379(5) 0.03451(16) 0.3672(4) 0.0279(17) Uani 1 1 d . . .
H31 H 0.8473 0.0249 0.3263 0.034 Uiso 1 1 calc R . .
C61 C 1.0527(7) 0.21322(18) 0.1211(4) 0.042(2) Uani 1 1 d . . .
H61 H 1.0526 0.2212 0.0777 0.050 Uiso 1 1 calc R . .
C19 C 0.5557(6) 0.14088(13) 0.7441(4) 0.0255(17) Uani 1 1 d . . .
H19 H 0.4933 0.1482 0.7511 0.031 Uiso 1 1 calc R . .
C63 C 1.3254(6) 0.22903(13) 0.4891(3) 0.0227(16) Uani 1 1 d . . .
C68 C 1.3042(6) 0.20295(16) 0.5164(4) 0.034(2) Uani 1 1 d . . .
H68 H 1.2404 0.1961 0.5173 0.041 Uiso 1 1 calc R . .
C15 C 0.9401(8) 0.10542(18) 0.8414(4) 0.055(3) Uani 1 1 d . . .
H15 H 0.9197 0.0872 0.8482 0.065 Uiso 1 1 calc R . .
C62 C 1.0997(6) 0.22675(16) 0.1728(3) 0.0333(19) Uani 1 1 d . . .
H62 H 1.1289 0.2440 0.1655 0.040 Uiso 1 1 calc R . .
C82 C 0.9105(5) 0.24204(17) 0.2923(4) 0.0303(18) Uani 1 1 d . . .
H82 H 0.9187 0.2265 0.3201 0.036 Uiso 1 1 calc R . .
C53 C 1.4277(6) 0.20506(15) 0.2323(4) 0.033(2) Uani 1 1 d . . .
H53 H 1.4636 0.2084 0.1925 0.040 Uiso 1 1 calc R . .
C80 C 0.8511(5) 0.27163(14) 0.4515(4) 0.0263(16) Uani 1 1 d . . .
H80 H 0.8279 0.2603 0.4164 0.032 Uiso 1 1 calc R . .
C67 C 1.3797(7) 0.18796(18) 0.5413(4) 0.047(2) Uani 1 1 d . . .
H67 H 1.3678 0.1704 0.5593 0.056 Uiso 1 1 calc R . .
C35 C 1.1636(5) 0.06034(13) 0.5540(4) 0.0250(16) Uani 1 1 d . . .
H35 H 1.1890 0.0719 0.5878 0.030 Uiso 1 1 calc R . .
C60 C 1.0062(7) 0.18868(19) 0.1300(5) 0.048(2) Uani 1 1 d . . .
H60 H 0.9712 0.1805 0.0943 0.057 Uiso 1 1 calc R . .
C72 C 1.1645(5) 0.29961(14) 0.6467(3) 0.0238(16) Uani 1 1 d . . .
H72 H 1.1529 0.3093 0.6872 0.029 Uiso 1 1 calc R . .
Zn3 Zn 0.61522(5) 0.041272(14) 0.90563(4) 0.01523(17) Uani 1 1 d . . .
Co3 Co 0.59740(6) -0.060564(17) 0.89601(4) 0.01344(19) Uani 1 1 d . . .
P8 P 0.72434(12) -0.08463(3) 0.94155(8) 0.0153(3) Uani 1 1 d . . .
P9 P 0.52145(12) -0.09879(3) 0.86768(8) 0.0135(3) Uani 1 1 d . . .
P7 P 0.67013(12) -0.06106(3) 0.79593(8) 0.0140(3) Uani 1 1 d . . .
Cl6 Cl 0.53160(14) 0.05122(3) 0.81279(9) 0.0271(4) Uani 1 1 d . . .
Cl5 Cl 0.76608(13) 0.05636(4) 0.91434(9) 0.0257(4) Uani 1 1 d . . .
C124 C 0.4342(5) -0.11273(11) 0.9259(3) 0.0148(13) Uani 1 1 d . . .
C92 C 0.6071(5) -0.12652(13) 0.8519(3) 0.0168(13) Uani 1 1 d . . .
H92A H 0.6190 -0.1361 0.8949 0.020 Uiso 1 1 calc R . .
H92B H 0.5769 -0.1397 0.8208 0.020 Uiso 1 1 calc R . .
N18 N 0.6228(4) 0.00041(11) 0.9138(3) 0.0182(12) Uani 1 1 d . . .
N19 N 0.5356(4) 0.05264(10) 0.9855(3) 0.0172(12) Uani 1 1 d . . .
C115 C 0.6531(5) -0.13731(15) 1.1257(4) 0.0264(16) Uani 1 1 d . . .
H115 H 0.6389 -0.1477 1.1647 0.032 Uiso 1 1 calc R . .
C87 C 0.6209(5) -0.02276(13) 0.9075(3) 0.0188(14) Uani 1 1 d . . .
C117 C 0.6497(5) -0.09504(14) 1.0673(3) 0.0205(14) Uani 1 1 d . . .
H117 H 0.6327 -0.0763 1.0657 0.025 Uiso 1 1 calc R . .
C112 C 0.6961(5) -0.10667(12) 1.0127(3) 0.0144(13) Uani 1 1 d . . .
C100 C 0.7891(5) -0.04472(13) 0.7911(3) 0.0187(14) Uani 1 1 d . . .
C127 C 0.2992(6) -0.12827(15) 1.0233(4) 0.036(2) Uani 1 1 d . . .
H127 H 0.2538 -0.1334 1.0565 0.043 Uiso 1 1 calc R . .
C89 C 0.7047(5) -0.11792(12) 0.8222(3) 0.0156(13) Uani 1 1 d . . .
C88 C 0.5159(5) -0.05678(12) 0.9712(3) 0.0143(13) Uani 1 1 d . . .
C106 C 0.8297(5) -0.06696(13) 0.9755(3) 0.0209(15) Uani 1 1 d . . .
C129 C 0.4603(5) -0.12840(12) 0.9813(3) 0.0201(15) Uani 1 1 d . . .
H129 H 0.5253 -0.1338 0.9868 0.024 Uiso 1 1 calc R . .
C119 C 0.4109(5) -0.06853(14) 0.7809(4) 0.0209(15) Uani 1 1 d . . .
H119 H 0.4156 -0.0547 0.8141 0.025 Uiso 1 1 calc R . .
C91 C 0.7746(5) -0.10697(13) 0.8759(3) 0.0201(14) Uani 1 1 d . . .
H91A H 0.8262 -0.0968 0.8525 0.024 Uiso 1 1 calc R . .
H91B H 0.8050 -0.1228 0.8983 0.024 Uiso 1 1 calc R . .
C116 C 0.6275(5) -0.11007(15) 1.1240(3) 0.0222(15) Uani 1 1 d . . .
H116 H 0.5954 -0.1019 1.1610 0.027 Uiso 1 1 calc R . .
C94 C 0.6063(5) -0.04453(13) 0.7275(3) 0.0181(14) Uani 1 1 d . . .
C111 C 0.8156(5) -0.04444(15) 1.0174(4) 0.0302(18) Uani 1 1 d . . .
H111 H 0.7523 -0.0383 1.0264 0.036 Uiso 1 1 calc R . .
C125 C 0.3372(5) -0.10456(15) 0.9210(4) 0.0309(18) Uani 1 1 d . . .
H125 H 0.3170 -0.0935 0.8845 0.037 Uiso 1 1 calc R . .
C90 C 0.6917(5) -0.09604(12) 0.7661(3) 0.0185(14) Uani 1 1 d . . .
H90A H 0.6372 -0.1015 0.7372 0.022 Uiso 1 1 calc R . .
H90B H 0.7501 -0.0960 0.7377 0.022 Uiso 1 1 calc R . .
C104 C 0.9338(5) -0.03712(15) 0.7278(4) 0.0264(16) Uani 1 1 d . . .
H104 H 0.9699 -0.0392 0.6876 0.032 Uiso 1 1 calc R . .
C107 C 0.9225(5) -0.07506(13) 0.9630(4) 0.0220(15) Uani 1 1 d . . .
H107 H 0.9340 -0.0901 0.9340 0.026 Uiso 1 1 calc R . .
C105 C 0.8442(5) -0.04886(14) 0.7328(3) 0.0201(15) Uani 1 1 d . . .
H105 H 0.8199 -0.0597 0.6971 0.024 Uiso 1 1 calc R . .
C103 C 0.9717(5) -0.02233(13) 0.7806(3) 0.0207(15) Uani 1 1 d . . .
H103 H 1.0344 -0.0149 0.7772 0.025 Uiso 1 1 calc R . .
C95 C 0.6022(5) -0.05544(14) 0.6623(3) 0.0226(15) Uani 1 1 d . . .
H95 H 0.6333 -0.0722 0.6528 0.027 Uiso 1 1 calc R . .
C93 C 0.7518(5) -0.14320(13) 0.7902(4) 0.0236(16) Uani 1 1 d . . .
H93A H 0.7607 -0.1573 0.8245 0.035 Uiso 1 1 calc R . .
H93B H 0.8144 -0.1382 0.7713 0.035 Uiso 1 1 calc R . .
H93C H 0.7104 -0.1502 0.7543 0.035 Uiso 1 1 calc R . .
C118 C 0.4542(5) -0.09415(13) 0.7918(3) 0.0184(14) Uani 1 1 d . . .
C120 C 0.3619(6) -0.06367(17) 0.7221(4) 0.0329(18) Uani 1 1 d . . .
H120 H 0.3309 -0.0466 0.7161 0.040 Uiso 1 1 calc R . .
C113 C 0.7209(5) -0.13422(12) 1.0162(3) 0.0166(14) Uani 1 1 d . . .
H113 H 0.7534 -0.1425 0.9796 0.020 Uiso 1 1 calc R . .
C126 C 0.2708(6) -0.11275(17) 0.9696(5) 0.045(2) Uani 1 1 d . . .
H126 H 0.2054 -0.1075 0.9654 0.054 Uiso 1 1 calc R . .
C109 C 0.9853(6) -0.03973(15) 1.0340(4) 0.035(2) Uani 1 1 d . . .
H109 H 1.0379 -0.0307 1.0546 0.042 Uiso 1 1 calc R . .
C114 C 0.6985(5) -0.14963(14) 1.0726(4) 0.0251(16) Uani 1 1 d . . .
H114 H 0.7143 -0.1684 1.0744 0.030 Uiso 1 1 calc R . .
C122 C 0.3981(7) -0.10753(19) 0.6819(5) 0.050(3) Uani 1 1 d . . .
H122 H 0.3944 -0.1209 0.6476 0.060 Uiso 1 1 calc R . .
C99 C 0.5636(5) -0.01896(13) 0.7399(3) 0.0197(14) Uani 1 1 d . . .
H99 H 0.5667 -0.0110 0.7834 0.024 Uiso 1 1 calc R . .
C98 C 0.5174(5) -0.00564(14) 0.6883(4) 0.0251(16) Uani 1 1 d . . .
H98 H 0.4901 0.0118 0.6965 0.030 Uiso 1 1 calc R . .
C101 C 0.8271(5) -0.02957(12) 0.8429(3) 0.0189(14) Uani 1 1 d . . .
H101 H 0.7904 -0.0267 0.8825 0.023 Uiso 1 1 calc R . .
C128 C 0.3922(6) -0.13637(14) 1.0291(4) 0.0294(18) Uani 1 1 d . . .
H128 H 0.4110 -0.1475 1.0659 0.035 Uiso 1 1 calc R . .
C97 C 0.5096(6) -0.01705(15) 0.6245(4) 0.0290(17) Uani 1 1 d . . .
H97 H 0.4749 -0.0079 0.5902 0.035 Uiso 1 1 calc R . .
C102 C 0.9187(6) -0.01845(14) 0.8381(4) 0.0272(17) Uani 1 1 d . . .
H102 H 0.9445 -0.0082 0.8743 0.033 Uiso 1 1 calc R . .
C24 C 0.6265(6) 0.14421(14) 0.4807(4) 0.0297(18) Uani 1 1 d . . .
H24 H 0.6362 0.1619 0.4625 0.036 Uiso 1 1 calc R . .
C26 C 0.5219(6) 0.10722(16) 0.5085(4) 0.0336(19) Uani 1 1 d . . .
H26 H 0.4591 0.0997 0.5097 0.040 Uiso 1 1 calc R . .
C123 C 0.4457(6) -0.11360(19) 0.7416(4) 0.043(2) Uani 1 1 d . . .
H123 H 0.4726 -0.1312 0.7480 0.052 Uiso 1 1 calc R . .
C45 C 1.1160(6) 0.03740(15) 0.7167(4) 0.038(2) Uani 1 1 d . . .
H45 H 1.0899 0.0212 0.6981 0.045 Uiso 1 1 calc R . .
C78 C 0.8213(6) 0.29562(15) 0.5545(4) 0.0313(18) Uani 1 1 d . . .
H78 H 0.7793 0.3004 0.5902 0.038 Uiso 1 1 calc R . .
C108 C 1.0003(5) -0.06149(15) 0.9923(4) 0.0290(17) Uani 1 1 d . . .
H108 H 1.0639 -0.0674 0.9833 0.035 Uiso 1 1 calc R . .
C96 C 0.5530(6) -0.04183(16) 0.6116(4) 0.0303(18) Uani 1 1 d . . .
H96 H 0.5491 -0.0496 0.5680 0.036 Uiso 1 1 calc R . .
C81 C 0.9528(6) 0.26610(16) 0.3107(3) 0.0297(18) Uani 1 1 d . . .
C66 C 1.4736(6) 0.19814(17) 0.5407(4) 0.040(2) Uani 1 1 d . . .
H66 H 1.5247 0.1876 0.5587 0.048 Uiso 1 1 calc R . .
C42 C 1.1840(6) 0.08556(16) 0.7737(5) 0.043(2) Uani 1 1 d . . .
H42 H 1.2067 0.1018 0.7940 0.051 Uiso 1 1 calc R . .
C13 C 1.0208(8) 0.1453(2) 0.8826(4) 0.054(3) Uani 1 1 d . . .
H13 H 1.0554 0.1543 0.9173 0.065 Uiso 1 1 calc R . .
C43 C 1.2216(7) 0.05990(19) 0.7941(4) 0.049(2) Uani 1 1 d . . .
H43 H 1.2689 0.0592 0.8285 0.058 Uiso 1 1 calc R . .
C110 C 0.8926(6) -0.03119(16) 1.0457(5) 0.042(2) Uani 1 1 d . . .
H110 H 0.8816 -0.0159 1.0738 0.050 Uiso 1 1 calc R . .
C44 C 1.1892(7) 0.03539(17) 0.7638(5) 0.049(3) Uani 1 1 d . . .
H44 H 1.2165 0.0183 0.7754 0.058 Uiso 1 1 calc R . .
C83 C 0.8567(8) 0.2398(2) 0.2350(5) 0.062(3) Uani 1 1 d . . .
H83 H 0.8221 0.2235 0.2267 0.074 Uiso 1 1 calc R . .
C121 C 0.3567(6) -0.0829(2) 0.6716(5) 0.044(2) Uani 1 1 d . . .
H121 H 0.3249 -0.0790 0.6305 0.053 Uiso 1 1 calc R . .
C86 C 0.9447(9) 0.2874(2) 0.2677(6) 0.077(4) Uani 1 1 d . . .
H86 H 0.9769 0.3040 0.2776 0.092 Uiso 1 1 calc R . .
C14 C 0.9883(10) 0.1194(2) 0.8920(5) 0.079(4) Uani 1 1 d . . .
H14 H 0.9989 0.1107 0.9340 0.095 Uiso 1 1 calc R . .
C85 C 0.8897(13) 0.2855(4) 0.2088(8) 0.157(10) Uani 1 1 d . . .
H85 H 0.8782 0.3010 0.1814 0.188 Uiso 1 1 calc R . .
C84 C 0.8520(10) 0.2597(3) 0.1915(6) 0.099(5) Uani 1 1 d . . .
H84 H 0.8234 0.2568 0.1487 0.119 Uiso 1 1 calc R . .

loop_
_atom_site_aniso_label
_atom_site_aniso_U_11
_atom_site_aniso_U_22
_atom_site_aniso_U_33
_atom_site_aniso_U_23
_atom_site_aniso_U_13
_atom_site_aniso_U_12
Zn1 0.0224(4) 0.0093(3) 0.0119(4) 0.0036(3) 0.0090(3) 0.0032(3)
Zn2 0.0162(4) 0.0105(3) 0.0152(4) 0.0017(3) 0.0051(3) 0.0009(3)
Co2 0.0226(5) 0.0071(4) 0.0074(4) 0.0008(3) 0.0065(4) 0.0010(3)
Co1 0.0166(5) 0.0085(4) 0.0107(4) 0.0023(3) 0.0017(3) -0.0006(3)
P2 0.0134(8) 0.0121(8) 0.0140(8) -0.0004(6) 0.0003(7) 0.0021(6)
P5 0.0189(9) 0.0102(7) 0.0108(8) 0.0023(6) 0.0027(7) 0.0037(6)
P6 0.0162(9) 0.0110(7) 0.0095(7) 0.0015(6) -0.0004(6) 0.0000(6)
P3 0.0130(8) 0.0116(8) 0.0182(8) 0.0035(6) -0.0005(7) 0.0005(6)
P1 0.0196(9) 0.0114(7) 0.0126(8) 0.0020(6) 0.0027(7) -0.0029(7)
P4 0.0268(10) 0.0105(7) 0.0082(7) 0.0002(6) 0.0073(7) -0.0025(7)
Cl4 0.0251(10) 0.0251(9) 0.0236(9) -0.0012(7) 0.0014(7) -0.0055(7)
Cl1 0.0412(11) 0.0242(9) 0.0149(8) -0.0047(6) 0.0060(8) -0.0073(8)
Cl3 0.0210(9) 0.0322(10) 0.0341(10) -0.0074(8) 0.0000(8) 0.0087(8)
Cl2 0.0271(10) 0.0412(11) 0.0318(10) 0.0070(8) 0.0063(8) 0.0169(9)
N2 0.022(3) 0.019(3) 0.014(3) 0.000(2) -0.003(2) 0.002(2)
C49 0.023(4) 0.010(3) 0.007(3) 0.002(2) 0.003(3) -0.003(3)
C1 0.011(3) 0.027(4) 0.008(3) -0.002(2) -0.002(2) -0.001(3)
C76 0.021(4) 0.019(3) 0.017(3) -0.001(3) -0.001(3) 0.001(3)
N4 0.032(4) 0.016(3) 0.023(3) 0.001(2) 0.010(3) 0.005(3)
N3 0.029(3) 0.016(3) 0.016(3) 0.000(2) 0.000(3) 0.004(2)
C3 0.023(4) 0.011(3) 0.009(3) 0.003(2) 0.004(3) 0.004(3)
C2 0.023(4) 0.022(3) 0.010(3) 0.001(2) -0.004(3) -0.002(3)
C33 0.014(3) 0.028(4) 0.022(4) -0.002(3) -0.001(3) 0.002(3)
C73 0.019(4) 0.035(4) 0.017(3) -0.002(3) 0.002(3) 0.000(3)
N1 0.026(3) 0.007(2) 0.017(3) 0.007(2) 0.007(2) 0.000(2)
C32 0.018(4) 0.021(4) 0.035(4) -0.009(3) 0.000(3) 0.003(3)
C6 0.022(4) 0.027(4) 0.013(3) 0.002(3) 0.013(3) -0.003(3)
C69 0.019(4) 0.018(3) 0.008(3) -0.003(2) 0.000(3) 0.009(3)
C52 0.039(5) 0.024(4) 0.023(4) -0.007(3) 0.014(3) -0.008(3)
C5 0.019(4) 0.013(3) 0.025(4) 0.002(3) 0.005(3) 0.004(3)
C38 0.024(4) 0.026(4) 0.032(4) 0.003(3) 0.005(3) 0.003(3)
C48 0.016(4) 0.014(3) 0.018(3) -0.002(2) 0.002(3) -0.002(3)
C74 0.018(4) 0.017(3) 0.017(3) 0.005(2) 0.001(3) 0.005(3)
C50 0.029(4) 0.006(3) 0.028(4) 0.001(2) 0.012(3) -0.002(3)
C65 0.033(5) 0.029(4) 0.046(5) -0.012(4) -0.008(4) 0.011(4)
C4 0.023(4) 0.014(3) 0.018(3) 0.000(2) 0.005(3) 0.002(3)
C51 0.023(4) 0.009(3) 0.018(3) -0.004(2) 0.008(3) -0.002(3)
C7 0.016(3) 0.014(3) 0.020(3) -0.002(2) 0.008(3) -0.002(3)
C21 0.036(4) 0.014(3) 0.016(3) -0.004(2) 0.009(3) -0.007(3)
C36 0.016(4) 0.026(4) 0.050(5) -0.001(3) 0.007(4) -0.004(3)
C58 0.022(4) 0.024(4) 0.023(4) -0.001(3) 0.009(3) -0.005(3)
C70 0.023(4) 0.019(3) 0.022(4) -0.006(3) -0.006(3) -0.001(3)
C22 0.016(3) 0.016(3) 0.020(3) -0.005(2) -0.001(3) 0.006(3)
C10 0.022(4) 0.021(3) 0.014(3) 0.002(3) -0.004(3) -0.006(3)
C29 0.020(4) 0.020(3) 0.016(3) -0.005(3) -0.004(3) 0.003(3)
C11 0.033(4) 0.019(3) 0.019(3) 0.008(3) -0.001(3) 0.003(3)
C64 0.033(5) 0.031(4) 0.042(5) -0.009(4) -0.015(4) 0.011(4)
C27 0.020(4) 0.018(3) 0.044(5) -0.001(3) -0.007(3) 0.008(3)
C79 0.015(4) 0.027(4) 0.052(5) 0.007(4) 0.013(4) 0.001(3)
C30 0.017(4) 0.019(3) 0.027(4) 0.002(3) 0.003(3) 0.002(3)
C56 0.025(4) 0.015(3) 0.028(4) -0.001(3) 0.012(3) 0.000(3)
C37 0.028(4) 0.030(4) 0.031(4) 0.007(3) 0.021(3) 0.008(3)
C59 0.041(5) 0.037(5) 0.035(5) -0.008(4) 0.001(4) -0.007(4)
C17 0.025(4) 0.014(3) 0.019(3) -0.007(2) 0.008(3) 0.000(3)
C71 0.034(5) 0.022(4) 0.026(4) -0.010(3) -0.002(3) -0.010(3)
C16 0.017(3) 0.008(3) 0.016(3) -0.003(2) 0.006(3) -0.001(2)
C77 0.031(4) 0.030(4) 0.019(4) 0.006(3) 0.007(3) 0.011(3)
C25 0.035(5) 0.037(4) 0.027(4) -0.002(3) -0.004(4) 0.017(4)
C46 0.017(3) 0.014(3) 0.014(3) 0.001(2) 0.008(3) -0.005(3)
C34 0.013(3) 0.015(3) 0.025(4) 0.003(3) 0.002(3) 0.009(3)
C40 0.022(4) 0.019(3) 0.023(4) 0.010(3) -0.005(3) -0.007(3)
C55 0.029(4) 0.031(4) 0.029(4) -0.001(3) 0.012(3) 0.003(3)
C20 0.029(4) 0.023(4) 0.034(4) -0.003(3) 0.018(3) -0.012(3)
C75 0.013(3) 0.013(3) 0.023(3) 0.004(2) 0.002(3) 0.002(3)
C41 0.035(5) 0.014(3) 0.035(4) 0.002(3) -0.005(4) -0.006(3)
C12 0.054(6) 0.016(3) 0.032(4) -0.003(3) -0.010(4) -0.015(4)
C23 0.031(4) 0.013(3) 0.025(4) 0.004(3) 0.008(3) 0.009(3)
C57 0.031(4) 0.013(3) 0.016(3) -0.003(2) 0.009(3) -0.001(3)
C47 0.030(4) 0.012(3) 0.012(3) 0.005(2) 0.005(3) 0.000(3)
C8 0.023(4) 0.013(3) 0.023(4) 0.004(2) 0.004(3) 0.002(3)
C18 0.022(4) 0.014(3) 0.032(4) -0.002(3) 0.008(3) 0.005(3)
C54 0.014(4) 0.040(5) 0.036(4) -0.009(4) 0.009(3) 0.004(3)
C28 0.012(3) 0.018(3) 0.015(3) -0.001(2) -0.005(3) 0.004(3)
C9 0.031(4) 0.016(3) 0.022(4) 0.009(3) 0.005(3) 0.005(3)
C39 0.012(3) 0.017(3) 0.027(4) 0.012(3) 0.001(3) 0.006(3)
C31 0.020(4) 0.039(4) 0.025(4) -0.012(3) -0.002(3) 0.012(3)
C61 0.061(6) 0.045(5) 0.019(4) 0.001(3) 0.001(4) -0.010(5)
C19 0.030(4) 0.009(3) 0.038(4) -0.008(3) 0.014(3) -0.005(3)
C63 0.035(5) 0.014(3) 0.018(3) -0.003(3) -0.001(3) 0.010(3)
C68 0.032(5) 0.038(5) 0.033(4) 0.020(3) 0.014(4) 0.014(4)
C15 0.098(8) 0.034(5) 0.032(5) 0.017(4) -0.026(5) -0.036(5)
C62 0.052(6) 0.035(4) 0.013(4) -0.003(3) -0.001(4) -0.011(4)
C82 0.025(4) 0.042(5) 0.023(4) -0.013(3) 0.002(3) -0.010(4)
C53 0.030(5) 0.029(4) 0.042(5) -0.011(3) 0.025(4) -0.015(3)
C80 0.017(4) 0.021(4) 0.040(4) 0.005(3) 0.004(3) 0.000(3)
C67 0.055(6) 0.039(5) 0.047(5) 0.020(4) 0.009(5) 0.023(4)
C35 0.021(4) 0.014(3) 0.040(4) 0.001(3) 0.012(3) 0.003(3)
C60 0.053(6) 0.051(6) 0.039(5) -0.011(4) -0.017(5) -0.012(5)
C72 0.031(4) 0.021(3) 0.020(4) -0.005(3) 0.004(3) 0.004(3)
Zn3 0.0161(4) 0.0117(4) 0.0178(4) -0.0014(3) 0.0088(3) 0.0000(3)
Co3 0.0135(5) 0.0124(4) 0.0144(4) -0.0010(3) 0.0067(3) 0.0002(3)
P8 0.0150(9) 0.0117(8) 0.0192(8) -0.0019(6) 0.0057(7) -0.0012(6)
P9 0.0153(9) 0.0105(7) 0.0147(8) 0.0006(6) 0.0060(7) -0.0008(6)
P7 0.0158(9) 0.0106(7) 0.0156(8) 0.0003(6) 0.0057(7) -0.0005(6)
Cl6 0.0370(11) 0.0201(8) 0.0242(9) 0.0037(7) -0.0009(8) 0.0041(7)
Cl5 0.0197(9) 0.0287(9) 0.0288(9) 0.0002(7) 0.0072(7) -0.0077(7)
C124 0.017(3) 0.004(3) 0.023(3) -0.005(2) 0.006(3) -0.004(2)
C92 0.022(4) 0.017(3) 0.011(3) -0.002(2) 0.001(3) -0.003(3)
N18 0.017(3) 0.020(3) 0.017(3) 0.000(2) 0.009(2) 0.006(2)
N19 0.018(3) 0.014(3) 0.019(3) -0.004(2) 0.006(2) 0.002(2)
C115 0.025(4) 0.034(4) 0.020(4) -0.001(3) 0.001(3) -0.004(3)
C87 0.027(4) 0.015(3) 0.014(3) -0.001(2) 0.006(3) -0.001(3)
C117 0.016(4) 0.021(3) 0.024(4) -0.002(3) -0.004(3) 0.000(3)
C112 0.012(3) 0.015(3) 0.016(3) 0.002(2) 0.000(3) -0.004(3)
C100 0.012(3) 0.021(3) 0.023(4) 0.011(3) 0.007(3) 0.002(3)
C127 0.029(5) 0.024(4) 0.053(5) -0.003(4) 0.027(4) -0.006(3)
C89 0.020(4) 0.008(3) 0.019(3) -0.002(2) 0.010(3) 0.000(2)
C88 0.016(3) 0.006(3) 0.021(3) 0.001(2) 0.005(3) -0.003(2)
C106 0.019(4) 0.018(3) 0.026(4) 0.005(3) 0.000(3) -0.006(3)
C129 0.025(4) 0.010(3) 0.025(4) -0.007(3) 0.008(3) -0.003(3)
C119 0.014(4) 0.020(3) 0.028(4) 0.000(3) -0.001(3) 0.003(3)
C91 0.022(4) 0.020(3) 0.018(3) 0.000(3) 0.009(3) 0.006(3)
C116 0.016(4) 0.036(4) 0.014(3) -0.002(3) 0.002(3) -0.002(3)
C94 0.014(3) 0.017(3) 0.023(3) 0.001(3) 0.000(3) 0.001(3)
C111 0.019(4) 0.026(4) 0.045(5) -0.011(3) 0.009(3) 0.003(3)
C125 0.021(4) 0.025(4) 0.047(5) 0.010(3) 0.016(4) 0.003(3)
C90 0.021(4) 0.017(3) 0.018(3) 0.004(2) 0.012(3) -0.003(3)
C104 0.017(4) 0.029(4) 0.034(4) 0.009(3) 0.013(3) -0.002(3)
C107 0.026(4) 0.010(3) 0.030(4) 0.001(3) -0.001(3) 0.001(3)
C105 0.019(4) 0.023(3) 0.018(3) 0.007(3) 0.005(3) 0.007(3)
C103 0.013(4) 0.021(3) 0.028(4) 0.007(3) 0.004(3) -0.006(3)
C95 0.026(4) 0.020(3) 0.021(4) 0.007(3) 0.006(3) 0.007(3)
C93 0.023(4) 0.017(3) 0.030(4) 0.000(3) 0.011(3) -0.001(3)
C118 0.017(4) 0.019(3) 0.019(3) -0.002(3) 0.002(3) -0.004(3)
C120 0.031(5) 0.041(5) 0.027(4) 0.000(3) -0.002(4) 0.010(4)
C113 0.020(4) 0.008(3) 0.023(3) 0.000(2) 0.005(3) -0.001(2)
C126 0.029(5) 0.031(5) 0.076(7) 0.002(4) 0.025(5) -0.001(4)
C109 0.022(4) 0.025(4) 0.059(6) -0.009(4) -0.001(4) -0.003(3)
C114 0.027(4) 0.022(4) 0.026(4) 0.005(3) 0.002(3) 0.001(3)
C122 0.041(6) 0.051(6) 0.058(6) -0.026(5) -0.021(5) 0.008(5)
C99 0.025(4) 0.015(3) 0.019(3) -0.001(2) 0.003(3) -0.001(3)
C98 0.029(4) 0.017(3) 0.029(4) -0.008(3) -0.002(3) 0.011(3)
C101 0.016(4) 0.011(3) 0.029(4) 0.003(3) 0.004(3) 0.003(3)
C128 0.040(5) 0.021(4) 0.027(4) -0.008(3) 0.013(4) -0.008(3)
C97 0.033(5) 0.032(4) 0.022(4) 0.007(3) -0.004(3) 0.009(3)
C102 0.032(4) 0.016(3) 0.034(4) -0.004(3) -0.003(3) -0.007(3)
C24 0.043(5) 0.017(3) 0.028(4) 0.007(3) 0.000(4) 0.014(3)
C26 0.022(4) 0.028(4) 0.050(5) 0.005(4) -0.006(4) 0.003(3)
C123 0.035(5) 0.053(5) 0.042(5) -0.028(4) -0.024(4) 0.010(4)
C45 0.044(5) 0.021(4) 0.047(5) 0.005(3) -0.014(4) -0.005(4)
C78 0.037(5) 0.028(4) 0.029(4) 0.000(3) 0.008(4) 0.017(4)
C108 0.016(4) 0.031(4) 0.039(5) -0.004(3) 0.002(3) 0.000(3)
C96 0.029(4) 0.045(5) 0.017(4) -0.006(3) 0.000(3) 0.010(4)
C81 0.030(4) 0.046(5) 0.013(3) 0.015(3) -0.010(3) -0.018(4)
C66 0.041(5) 0.041(5) 0.038(5) 0.006(4) -0.001(4) 0.036(4)
C42 0.050(6) 0.022(4) 0.057(6) -0.001(4) -0.022(5) -0.005(4)
C13 0.077(8) 0.053(6) 0.032(5) 0.005(4) -0.025(5) -0.027(5)
C43 0.062(7) 0.045(5) 0.038(5) 0.000(4) -0.019(5) -0.009(5)
C110 0.034(5) 0.029(4) 0.063(6) -0.022(4) -0.011(4) 0.001(4)
C44 0.060(6) 0.032(5) 0.054(6) 0.017(4) -0.030(5) -0.013(4)
C83 0.068(8) 0.091(9) 0.027(5) -0.008(5) -0.016(5) -0.030(6)
C121 0.022(5) 0.072(7) 0.040(5) -0.003(4) -0.004(4) 0.009(4)
C86 0.098(9) 0.054(6) 0.080(8) 0.045(6) -0.056(7) -0.039(6)
C14 0.149(12) 0.062(7) 0.025(5) 0.024(4) -0.045(6) -0.044(7)
C85 0.170(17) 0.168(16) 0.133(14) 0.113(12) -0.130(13) -0.110(14)
C84 0.080(10) 0.166(16) 0.050(8) 0.019(9) -0.031(7) -0.030(10)

loop_
_atom_type_symbol
_atom_type_description
_atom_type_scat_dispersion_real
_atom_type_scat_dispersion_imag
_atom_type_scat_source
C C 0.0033 0.0016 'International Tables Vol C Tables 4.2.6.8 and 6.1.1.4'
H H 0.0000 0.0000 'International Tables Vol C Tables 4.2.6.8 and 6.1.1.4'
N N 0.0061 0.0033 'International Tables Vol C Tables 4.2.6.8 and 6.1.1.4'
P P 0.1023 0.0942 'International Tables Vol C Tables 4.2.6.8 and 6.1.1.4'
Cl Cl 0.1484 0.1585 'International Tables Vol C Tables 4.2.6.8 and 6.1.1.4'
Co Co 0.3494 0.9721 'International Tables Vol C Tables 4.2.6.8 and 6.1.1.4'
Zn Zn 0.2839 1.4301 'International Tables Vol C Tables 4.2.6.8 and 6.1.1.4'

loop_
_geom_angle_atom_site_label_1
_geom_angle_atom_site_label_2
_geom_angle_atom_site_label_3
_geom_angle
_geom_angle_site_symmetry_1
_geom_angle_site_symmetry_3
_geom_angle_publ_flag
N3 Zn1 N1 102.3(2) . . ?
N3 Zn1 Cl2 114.99(17) . . ?
N1 Zn1 Cl2 106.35(18) . . ?
N3 Zn1 Cl1 108.27(17) . . ?
N1 Zn1 Cl1 107.27(17) . . ?
Cl2 Zn1 Cl1 116.44(8) . . ?
N4 Zn2 N2 101.6(2) . . ?
N4 Zn2 Cl3 106.95(19) . . ?
N2 Zn2 Cl3 115.76(17) . . ?
N4 Zn2 Cl4 106.98(18) . . ?
N2 Zn2 Cl4 107.54(17) . . ?
Cl3 Zn2 Cl4 116.59(7) . . ?
C3 Co2 C4 85.5(3) . . ?
C3 Co2 P6 89.38(19) . . ?
C4 Co2 P6 161.9(2) . . ?
C3 Co2 P4 167.6(2) . . ?
C4 Co2 P4 91.4(2) . . ?
P6 Co2 P4 89.90(6) . . ?
C3 Co2 P5 102.2(2) . . ?
C4 Co2 P5 107.2(2) . . ?
P6 Co2 P5 90.88(6) . . ?
P4 Co2 P5 90.22(7) . . ?
C2 Co1 C1 84.8(3) . . ?
C2 Co1 P3 89.0(2) . . ?
C1 Co1 P3 162.8(2) . . ?
C2 Co1 P1 167.4(2) . . ?
C1 Co1 P1 91.65(19) . . ?
P3 Co1 P1 90.93(7) . . ?
C2 Co1 P2 102.2(2) . . ?
C1 Co1 P2 106.36(19) . . ?
P3 Co1 P2 90.67(7) . . ?
P1 Co1 P2 90.38(7) . . ?
C28 P2 C22 97.7(3) . . ?
C28 P2 C7 106.3(3) . . ?
C22 P2 C7 103.6(3) . . ?
C28 P2 Co1 117.8(2) . . ?
C22 P2 Co1 122.0(2) . . ?
C7 P2 Co1 107.6(2) . . ?
C48 P5 C63 104.0(3) . . ?
C48 P5 C69 105.0(3) . . ?
C63 P5 C69 99.1(3) . . ?
C48 P5 Co2 108.5(2) . . ?
C63 P5 Co2 121.3(2) . . ?
C69 P5 Co2 117.0(2) . . ?
C81 P6 C75 104.0(3) . . ?
C81 P6 C49 106.6(3) . . ?
C75 P6 C49 106.2(3) . . ?
C81 P6 Co2 110.7(3) . . ?
C75 P6 Co2 116.9(2) . . ?
C49 P6 Co2 111.6(2) . . ?
C40 P3 C34 100.0(3) . . ?
C40 P3 C8 106.6(3) . . ?
C34 P3 C8 105.8(3) . . ?
C40 P3 Co1 115.5(2) . . ?
C34 P3 Co1 117.3(2) . . ?
C8 P3 Co1 110.6(2) . . ?
C10 P1 C16 100.9(3) . . ?
C10 P1 C6 105.6(3) . . ?
C16 P1 C6 103.0(3) . . ?
C10 P1 Co1 116.4(2) . . ?
C16 P1 Co1 118.1(2) . . ?
C6 P1 Co1 111.2(2) . . ?
C57 P4 C47 105.3(3) . . ?
C57 P4 C51 101.1(3) . . ?
C47 P4 C51 103.7(3) . . ?
C57 P4 Co2 116.2(2) . . ?
C47 P4 Co2 111.5(2) . . ?
C51 P4 Co2 117.5(2) . . ?
C2 N2 Zn2 173.0(5) . . ?
C46 C49 P6 115.2(4) . . ?
C46 C49 H49A 108.5 . . ?
P6 C49 H49A 108.5 . . ?
C46 C49 H49B 108.5 . . ?
P6 C49 H49B 108.5 . . ?
H49A C49 H49B 107.5 . . ?
N1 C1 Co1 174.8(6) . . ?
C77 C76 C75 120.4(7) . . ?
C77 C76 H76 119.8 . . ?
C75 C76 H76 119.8 . . ?
C4 N4 Zn2 175.1(6) . . ?
C3 N3 Zn1 173.3(5) . . ?
N3 C3 Co2 175.7(5) . . ?
N2 C2 Co1 176.2(6) . . ?
C28 C33 C32 122.2(7) . . ?
C28 C33 H33 118.9 . . ?
C32 C33 H33 118.9 . . ?
C72 C73 C74 121.2(7) . . ?
C72 C73 H73 119.4 . . ?
C74 C73 H73 119.4 . . ?
C1 N1 Zn1 173.3(5) . . ?
C31 C32 C33 120.1(7) . . ?
C31 C32 H32 119.9 . . ?
C33 C32 H32 119.9 . . ?
C5 C6 P1 114.8(4) . . ?
C5 C6 H6A 108.6 . . ?
P1 C6 H6A 108.6 . . ?
C5 C6 H6B 108.6 . . ?
P1 C6 H6B 108.6 . . ?
H6A C6 H6B 107.6 . . ?
C70 C69 C74 119.5(6) . . ?
C70 C69 P5 124.2(5) . . ?
C74 C69 P5 116.2(5) . . ?
C53 C52 C51 119.0(7) . . ?
C53 C52 H52 120.5 . . ?
C51 C52 H52 120.5 . . ?
C9 C5 C8 109.6(5) . . ?
C9 C5 C6 107.6(5) . . ?
C8 C5 C6 111.0(6) . . ?
C9 C5 C7 107.0(5) . . ?
C8 C5 C7 111.5(5) . . ?
C6 C5 C7 110.0(5) . . ?
C39 C38 C37 119.6(7) . . ?
C39 C38 H38 120.2 . . ?
C37 C38 H38 120.2 . . ?
C46 C48 P5 117.2(4) . . ?
C46 C48 H48A 108.0 . . ?
P5 C48 H48A 108.0 . . ?
C46 C48 H48B 108.0 . . ?
P5 C48 H48B 108.0 . . ?
H48A C48 H48B 107.2 . . ?
C73 C74 C69 119.5(6) . . ?
C73 C74 H74 120.3 . . ?
C69 C74 H74 120.3 . . ?
C46 C50 H50A 109.5 . . ?
C46 C50 H50B 109.5 . . ?
H50A C50 H50B 109.5 . . ?
C46 C50 H50C 109.5 . . ?
H50A C50 H50C 109.5 . . ?
H50B C50 H50C 109.5 . . ?
C66 C65 C64 120.6(8) . . ?
C66 C65 H65 119.7 . . ?
C64 C65 H65 119.7 . . ?
N4 C4 Co2 173.8(6) . . ?
C56 C51 C52 118.5(6) . . ?
C56 C51 P4 123.8(5) . . ?
C52 C51 P4 117.7(5) . . ?
C5 C7 P2 117.1(4) . . ?
C5 C7 H7A 108.0 . . ?
P2 C7 H7A 108.0 . . ?
C5 C7 H7B 108.0 . . ?
P2 C7 H7B 108.0 . . ?
H7A C7 H7B 107.3 . . ?
C20 C21 C16 119.9(7) . . ?
C20 C21 H21 120.1 . . ?
C16 C21 H21 120.1 . . ?
C37 C36 C35 120.5(7) . . ?
C37 C36 H36 119.8 . . ?
C35 C36 H36 119.8 . . ?
C59 C58 C57 122.0(7) . . ?
C59 C58 H58 119.0 . . ?
C57 C58 H58 119.0 . . ?
C69 C70 C71 119.5(7) . . ?
C69 C70 H70 120.2 . . ?
C71 C70 H70 120.2 . . ?
C27 C22 C23 119.8(6) . . ?
C27 C22 P2 121.1(5) . . ?
C23 C22 P2 119.0(5) . . ?
C15 C10 C11 119.2(6) . . ?
C15 C10 P1 123.5(5) . . ?
C11 C10 P1 117.3(5) . . ?
C28 C29 C30 121.3(6) . . ?
C28 C29 H29 119.3 . . ?
C30 C29 H29 119.3 . . ?
C12 C11 C10 120.3(6) . . ?
C12 C11 H11 119.8 . . ?
C10 C11 H11 119.8 . . ?
C65 C64 C63 119.7(8) . . ?
C65 C64 H64 120.2 . . ?
C63 C64 H64 120.2 . . ?
C22 C27 C26 120.2(7) . . ?
C22 C27 H27 119.9 . . ?
C26 C27 H27 119.9 . . ?
C78 C79 C80 121.4(7) . . ?
C78 C79 H79 119.3 . . ?
C80 C79 H79 119.3 . . ?
C29 C30 C31 120.4(7) . . ?
C29 C30 H30 119.8 . . ?
C31 C30 H30 119.8 . . ?
C55 C56 C51 121.2(7) . . ?
C55 C56 H56 119.4 . . ?
C51 C56 H56 119.4 . . ?
C36 C37 C38 120.3(7) . . ?
C36 C37 H37 119.9 . . ?
C38 C37 H37 119.9 . . ?
C58 C59 C60 119.8(8) . . ?
C58 C59 H59 120.1 . . ?
C60 C59 H59 120.1 . . ?
C18 C17 C16 120.6(6) . . ?
C18 C17 H17 119.7 . . ?
C16 C17 H17 119.7 . . ?
C72 C71 C70 120.0(7) . . ?
C72 C71 H71 120.0 . . ?
C70 C71 H71 120.0 . . ?
C17 C16 C21 118.4(6) . . ?
C17 C16 P1 123.6(5) . . ?
C21 C16 P1 118.0(5) . . ?
C76 C77 C78 121.6(7) . . ?
C76 C77 H77 119.2 . . ?
C78 C77 H77 119.2 . . ?
C24 C25 C26 120.2(7) . . ?
C24 C25 H25 119.9 . . ?
C26 C25 H25 119.9 . . ?
C48 C46 C50 108.3(5) . . ?
C48 C46 C49 112.1(5) . . ?
C50 C46 C49 106.8(5) . . ?
C48 C46 C47 111.5(5) . . ?
C50 C46 C47 107.4(5) . . ?
C49 C46 C47 110.4(5) . . ?
C39 C34 C35 117.7(6) . . ?
C39 C34 P3 123.9(5) . . ?
C35 C34 P3 118.0(5) . . ?
C41 C40 C45 119.4(7) . . ?
C41 C40 P3 120.5(5) . . ?
C45 C40 P3 119.9(5) . . ?
C56 C55 C54 120.1(7) . . ?
C56 C55 H55 120.0 . . ?
C54 C55 H55 120.0 . . ?
C21 C20 C19 121.5(7) . . ?
C21 C20 H20 119.3 . . ?
C19 C20 H20 119.3 . . ?
C80 C75 C76 117.6(6) . . ?
C80 C75 P6 119.2(5) . . ?
C76 C75 P6 123.0(5) . . ?
C42 C41 C40 120.2(7) . . ?
C42 C41 H41 119.9 . . ?
C40 C41 H41 119.9 . . ?
C13 C12 C11 120.0(7) . . ?
C13 C12 H12 120.0 . . ?
C11 C12 H12 120.0 . . ?
C24 C23 C22 119.6(7) . . ?
C24 C23 H23 120.2 . . ?
C22 C23 H23 120.2 . . ?
C58 C57 C62 118.6(6) . . ?
C58 C57 P4 119.5(5) . . ?
C62 C57 P4 121.8(5) . . ?
C46 C47 P4 114.1(4) . . ?
C46 C47 H47A 108.7 . . ?
P4 C47 H47A 108.7 . . ?
C46 C47 H47B 108.7 . . ?
P4 C47 H47B 108.7 . . ?
H47A C47 H47B 107.6 . . ?
C5 C8 P3 116.4(4) . . ?
C5 C8 H8A 108.2 . . ?
P3 C8 H8A 108.2 . . ?
C5 C8 H8B 108.2 . . ?
P3 C8 H8B 108.2 . . ?
H8A C8 H8B 107.3 . . ?
C17 C18 C19 120.6(7) . . ?
C17 C18 H18 119.7 . . ?
C19 C18 H18 119.7 . . ?
C53 C54 C55 118.5(7) . . ?
C53 C54 H54 120.8 . . ?
C55 C54 H54 120.8 . . ?
C33 C28 C29 117.7(6) . . ?
C33 C28 P2 125.4(5) . . ?
C29 C28 P2 116.8(5) . . ?
C5 C9 H9A 109.5 . . ?
C5 C9 H9B 109.5 . . ?
H9A C9 H9B 109.5 . . ?
C5 C9 H9C 109.5 . . ?
H9A C9 H9C 109.5 . . ?
H9B C9 H9C 109.5 . . ?
C38 C39 C34 121.8(7) . . ?
C38 C39 H39 119.1 . . ?
C34 C39 H39 119.1 . . ?
C32 C31 C30 118.2(6) . . ?
C32 C31 H31 120.9 . . ?
C30 C31 H31 120.9 . . ?
C60 C61 C62 123.0(8) . . ?
C60 C61 H61 118.5 . . ?
C62 C61 H61 118.5 . . ?
C18 C19 C20 119.0(7) . . ?
C18 C19 H19 120.5 . . ?
C20 C19 H19 120.5 . . ?
C64 C63 C68 121.1(7) . . ?
C64 C63 P5 121.9(5) . . ?
C68 C63 P5 117.0(6) . . ?
C67 C68 C63 117.4(8) . . ?
C67 C68 H68 121.3 . . ?
C63 C68 H68 121.3 . . ?
C10 C15 C14 119.1(7) . . ?
C10 C15 H15 120.5 . . ?
C14 C15 H15 120.5 . . ?
C61 C62 C57 118.2(7) . . ?
C61 C62 H62 120.9 . . ?
C57 C62 H62 120.9 . . ?
C83 C82 C81 121.7(9) . . ?
C83 C82 H82 119.1 . . ?
C81 C82 H82 119.1 . . ?
C54 C53 C52 122.7(7) . . ?
C54 C53 H53 118.7 . . ?
C52 C53 H53 118.7 . . ?
C79 C80 C75 120.7(7) . . ?
C79 C80 H80 119.7 . . ?
C75 C80 H80 119.7 . . ?
C68 C67 C66 121.3(8) . . ?
C68 C67 H67 119.4 . . ?
C66 C67 H67 119.4 . . ?
C36 C35 C34 120.1(7) . . ?
C36 C35 H35 119.9 . . ?
C34 C35 H35 119.9 . . ?
C61 C60 C59 118.3(8) . . ?
C61 C60 H60 120.9 . . ?
C59 C60 H60 120.9 . . ?
C73 C72 C71 120.2(6) . . ?
C73 C72 H72 119.9 . . ?
C71 C72 H72 119.9 . . ?
N19 Zn3 N18 104.0(2) . . ?
N19 Zn3 Cl5 111.36(17) . . ?
N18 Zn3 Cl5 105.94(17) . . ?
N19 Zn3 Cl6 107.67(17) . . ?
N18 Zn3 Cl6 108.13(17) . . ?
Cl5 Zn3 Cl6 118.75(7) . . ?
C88 Co3 C87 84.9(3) . . ?
C88 Co3 P9 89.86(19) . . ?
C87 Co3 P9 159.4(2) . . ?
C88 Co3 P7 168.6(2) . . ?
C87 Co3 P7 92.3(2) . . ?
P9 Co3 P7 88.90(7) . . ?
C88 Co3 P8 101.6(2) . . ?
C87 Co3 P8 108.7(2) . . ?
P9 Co3 P8 91.78(7) . . ?
P7 Co3 P8 89.80(7) . . ?
C112 P8 C106 99.6(3) . . ?
C112 P8 C91 106.1(3) . . ?
C106 P8 C91 103.8(3) . . ?
C112 P8 Co3 116.3(2) . . ?
C106 P8 Co3 120.9(2) . . ?
C91 P8 Co3 108.5(2) . . ?
C118 P9 C124 103.7(3) . . ?
C118 P9 C92 106.9(3) . . ?
C124 P9 C92 105.3(3) . . ?
C118 P9 Co3 110.7(2) . . ?
C124 P9 Co3 118.4(2) . . ?
C92 P9 Co3 111.1(2) . . ?
C94 P7 C90 104.8(3) . . ?
C94 P7 C100 101.9(3) . . ?
C90 P7 C100 104.0(3) . . ?
C94 P7 Co3 116.1(2) . . ?
C90 P7 Co3 111.8(2) . . ?
C100 P7 Co3 116.7(2) . . ?
C129 C124 C125 117.5(6) . . ?
C129 C124 P9 122.7(5) . . ?
C125 C124 P9 119.3(5) . . ?
C89 C92 P9 115.8(4) . . ?
C89 C92 H92A 108.3 . . ?
P9 C92 H92A 108.3 . . ?
C89 C92 H92B 108.3 . . ?
P9 C92 H92B 108.3 . . ?
H92A C92 H92B 107.4 . . ?
C87 N18 Zn3 168.3(5) . . ?
C88 N19 Zn3 172.5(5) 3_657 . ?
C114 C115 C116 121.8(7) . . ?
C114 C115 H115 119.1 . . ?
C116 C115 H115 119.1 . . ?
N18 C87 Co3 171.4(6) . . ?
C116 C117 C112 121.5(6) . . ?
C116 C117 H117 119.2 . . ?
C112 C117 H117 119.2 . . ?
C117 C112 C113 118.3(6) . . ?
C117 C112 P8 117.6(5) . . ?
C113 C112 P8 124.1(5) . . ?
C101 C100 C105 119.0(6) . . ?
C101 C100 P7 122.8(5) . . ?
C105 C100 P7 118.1(5) . . ?
C128 C127 C126 120.3(7) . . ?
C128 C127 H127 119.8 . . ?
C126 C127 H127 119.8 . . ?
C92 C89 C93 108.3(5) . . ?
C92 C89 C91 112.7(5) . . ?
C93 C89 C91 107.3(5) . . ?
C92 C89 C90 111.2(5) . . ?
C93 C89 C90 108.0(5) . . ?
C91 C89 C90 109.1(5) . . ?
N19 C88 Co3 174.7(6) 3_657 . ?
C107 C106 C111 118.0(6) . . ?
C107 C106 P8 123.3(5) . . ?
C111 C106 P8 118.8(5) . . ?
C124 C129 C128 121.1(7) . . ?
C124 C129 H129 119.5 . . ?
C128 C129 H129 119.5 . . ?
C120 C119 C118 119.8(7) . . ?
C120 C119 H119 120.1 . . ?
C118 C119 H119 120.1 . . ?
C89 C91 P8 117.2(5) . . ?
C89 C91 H91A 108.0 . . ?
P8 C91 H91A 108.0 . . ?
C89 C91 H91B 108.0 . . ?
P8 C91 H91B 108.0 . . ?
H91A C91 H91B 107.2 . . ?
C117 C116 C115 118.5(6) . . ?
C117 C116 H116 120.7 . . ?
C115 C116 H116 120.7 . . ?
C95 C94 C99 118.9(6) . . ?
C95 C94 P7 122.7(5) . . ?
C99 C94 P7 118.3(5) . . ?
C110 C111 C106 120.6(7) . . ?
C110 C111 H111 119.7 . . ?
C106 C111 H111 119.7 . . ?
C126 C125 C124 120.2(7) . . ?
C126 C125 H125 119.9 . . ?
C124 C125 H125 119.9 . . ?
C89 C90 P7 115.6(4) . . ?
C89 C90 H90A 108.4 . . ?
P7 C90 H90A 108.4 . . ?
C89 C90 H90B 108.4 . . ?
P7 C90 H90B 108.4 . . ?
H90A C90 H90B 107.4 . . ?
C105 C104 C103 120.8(7) . . ?
C105 C104 H104 119.6 . . ?
C103 C104 H104 119.6 . . ?
C106 C107 C108 120.9(6) . . ?
C106 C107 H107 119.5 . . ?
C108 C107 H107 119.5 . . ?
C104 C105 C100 119.6(7) . . ?
C104 C105 H105 120.2 . . ?
C100 C105 H105 120.2 . . ?
C102 C103 C104 120.0(6) . . ?
C102 C103 H103 120.0 . . ?
C104 C103 H103 120.0 . . ?
C96 C95 C94 120.4(6) . . ?
C96 C95 H95 119.8 . . ?
C94 C95 H95 119.8 . . ?
C89 C93 H93A 109.5 . . ?
C89 C93 H93B 109.5 . . ?
H93A C93 H93B 109.5 . . ?
C89 C93 H93C 109.5 . . ?
H93A C93 H93C 109.5 . . ?
H93B C93 H93C 109.5 . . ?
C123 C118 C119 117.9(7) . . ?
C123 C118 P9 124.3(6) . . ?
C119 C118 P9 117.7(5) . . ?
C119 C120 C121 121.7(8) . . ?
C119 C120 H120 119.1 . . ?
C121 C120 H120 119.1 . . ?
C114 C113 C112 120.8(6) . . ?
C114 C113 H113 119.6 . . ?
C112 C113 H113 119.6 . . ?
C127 C126 C125 120.5(8) . . ?
C127 C126 H126 119.7 . . ?
C125 C126 H126 119.7 . . ?
C108 C109 C110 118.9(7) . . ?
C108 C109 H109 120.6 . . ?
C110 C109 H109 120.6 . . ?
C115 C114 C113 119.0(7) . . ?
C115 C114 H114 120.5 . . ?
C113 C114 H114 120.5 . . ?
C121 C122 C123 121.5(8) . . ?
C121 C122 H122 119.3 . . ?
C123 C122 H122 119.3 . . ?
C98 C99 C94 119.3(6) . . ?
C98 C99 H99 120.3 . . ?
C94 C99 H99 120.3 . . ?
C99 C98 C97 121.6(6) . . ?
C99 C98 H98 119.2 . . ?
C97 C98 H98 119.2 . . ?
C100 C101 C102 120.9(6) . . ?
C100 C101 H101 119.6 . . ?
C102 C101 H101 119.6 . . ?
C127 C128 C129 120.3(8) . . ?
C127 C128 H128 119.8 . . ?
C129 C128 H128 119.8 . . ?
C96 C97 C98 119.3(7) . . ?
C96 C97 H97 120.3 . . ?
C98 C97 H97 120.3 . . ?
C103 C102 C101 119.8(7) . . ?
C103 C102 H102 120.1 . . ?
C101 C102 H102 120.1 . . ?
C25 C24 C23 119.9(7) . . ?
C25 C24 H24 120.1 . . ?
C23 C24 H24 120.1 . . ?
C27 C26 C25 120.2(8) . . ?
C27 C26 H26 119.9 . . ?
C25 C26 H26 119.9 . . ?
C118 C123 C122 120.4(8) . . ?
C118 C123 H123 119.8 . . ?
C122 C123 H123 119.8 . . ?
C44 C45 C40 122.1(7) . . ?
C44 C45 H45 118.9 . . ?
C40 C45 H45 118.9 . . ?
C79 C78 C77 118.3(7) . . ?
C79 C78 H78 120.9 . . ?
C77 C78 H78 120.9 . . ?
C109 C108 C107 120.4(7) . . ?
C109 C108 H108 119.8 . . ?
C107 C108 H108 119.8 . . ?
C97 C96 C95 120.3(7) . . ?
C97 C96 H96 119.9 . . ?
C95 C96 H96 119.9 . . ?
C86 C81 C82 117.5(8) . . ?
C86 C81 P6 122.1(7) . . ?
C82 C81 P6 120.1(6) . . ?
C65 C66 C67 119.8(7) . . ?
C65 C66 H66 120.1 . . ?
C67 C66 H66 120.1 . . ?
C41 C42 C43 120.0(7) . . ?
C41 C42 H42 120.0 . . ?
C43 C42 H42 120.0 . . ?
C12 C13 C14 119.8(8) . . ?
C12 C13 H13 120.1 . . ?
C14 C13 H13 120.1 . . ?
C44 C43 C42 120.9(8) . . ?
C44 C43 H43 119.6 . . ?
C42 C43 H43 119.6 . . ?
C111 C110 C109 121.2(7) . . ?
C111 C110 H110 119.4 . . ?
C109 C110 H110 119.4 . . ?
C45 C44 C43 117.3(8) . . ?
C45 C44 H44 121.3 . . ?
C43 C44 H44 121.3 . . ?
C84 C83 C82 121.5(11) . . ?
C84 C83 H83 119.3 . . ?
C82 C83 H83 119.3 . . ?
C122 C121 C120 118.6(8) . . ?
C122 C121 H121 120.7 . . ?
C120 C121 H121 120.7 . . ?
C81 C86 C85 121.2(10) . . ?
C81 C86 H86 119.4 . . ?
C85 C86 H86 119.4 . . ?
C13 C14 C15 121.5(8) . . ?
C13 C14 H14 119.2 . . ?
C15 C14 H14 119.2 . . ?
C86 C85 C84 117.9(12) . . ?
C86 C85 H85 121.1 . . ?
C84 C85 H85 121.1 . . ?
C83 C84 C85 119.3(11) . . ?
C83 C84 H84 120.4 . . ?
C85 C84 H84 120.4 . . ?

loop_
_geom_bond_atom_site_label_1
_geom_bond_atom_site_label_2
_geom_bond_distance
_geom_bond_site_symmetry_2
_geom_bond_publ_flag
Zn1 N3 1.995(6) . ?
Zn1 N1 2.009(5) . ?
Zn1 Cl2 2.230(2) . ?
Zn1 Cl1 2.2525(19) . ?
Zn2 N4 1.990(6) . ?
Zn2 N2 1.996(6) . ?
Zn2 Cl3 2.227(2) . ?
Zn2 Cl4 2.2527(19) . ?
Co2 C3 1.885(6) . ?
Co2 C4 1.894(6) . ?
Co2 P6 2.2217(18) . ?
Co2 P4 2.2426(18) . ?
Co2 P5 2.2879(19) . ?
Co1 C2 1.882(7) . ?
Co1 C1 1.890(7) . ?
Co1 P3 2.2324(18) . ?
Co1 P1 2.2364(18) . ?
Co1 P2 2.2978(19) . ?
P2 C28 1.817(6) . ?
P2 C22 1.829(6) . ?
P2 C7 1.845(6) . ?
P5 C48 1.833(6) . ?
P5 C63 1.846(7) . ?
P5 C69 1.850(6) . ?
P6 C81 1.814(7) . ?
P6 C75 1.816(7) . ?
P6 C49 1.829(6) . ?
P3 C40 1.806(7) . ?
P3 C34 1.828(7) . ?
P3 C8 1.839(7) . ?
P1 C10 1.827(7) . ?
P1 C16 1.832(7) . ?
P1 C6 1.834(7) . ?
P4 C57 1.819(7) . ?
P4 C47 1.834(6) . ?
P4 C51 1.843(7) . ?
N2 C2 1.152(8) . ?
C49 C46 1.557(9) . ?
C49 H49A 0.9900 . ?
C49 H49B 0.9900 . ?
C1 N1 1.146(8) . ?
C76 C77 1.366(9) . ?
C76 C75 1.410(9) . ?
C76 H76 0.9500 . ?
N4 C4 1.162(8) . ?
N3 C3 1.159(8) . ?
C33 C28 1.378(9) . ?
C33 C32 1.402(9) . ?
C33 H33 0.9500 . ?
C73 C72 1.367(10) . ?
C73 C74 1.385(9) . ?
C73 H73 0.9500 . ?
C32 C31 1.388(10) . ?
C32 H32 0.9500 . ?
C6 C5 1.561(9) . ?
C6 H6A 0.9900 . ?
C6 H6B 0.9900 . ?
C69 C70 1.391(9) . ?
C69 C74 1.401(9) . ?
C52 C53 1.381(11) . ?
C52 C51 1.413(9) . ?
C52 H52 0.9500 . ?
C5 C9 1.525(9) . ?
C5 C8 1.539(9) . ?
C5 C7 1.569(9) . ?
C38 C39 1.376(9) . ?
C38 C37 1.378(10) . ?
C38 H38 0.9500 . ?
C48 C46 1.545(9) . ?
C48 H48A 0.9900 . ?
C48 H48B 0.9900 . ?
C74 H74 0.9500 . ?
C50 C46 1.550(8) . ?
C50 H50A 0.9800 . ?
C50 H50B 0.9800 . ?
C50 H50C 0.9800 . ?
C65 C66 1.372(12) . ?
C65 C64 1.377(11) . ?
C65 H65 0.9500 . ?
C51 C56 1.394(9) . ?
C7 H7A 0.9900 . ?
C7 H7B 0.9900 . ?
C21 C20 1.353(10) . ?
C21 C16 1.417(8) . ?
C21 H21 0.9500 . ?
C36 C37 1.365(11) . ?
C36 C35 1.387(10) . ?
C36 H36 0.9500 . ?
C58 C59 1.379(10) . ?
C58 C57 1.391(9) . ?
C58 H58 0.9500 . ?
C70 C71 1.409(9) . ?
C70 H70 0.9500 . ?
C22 C27 1.374(10) . ?
C22 C23 1.403(9) . ?
C10 C15 1.377(10) . ?
C10 C11 1.396(9) . ?
C29 C28 1.391(9) . ?
C29 C30 1.396(9) . ?
C29 H29 0.9500 . ?
C11 C12 1.388(10) . ?
C11 H11 0.9500 . ?
C64 C63 1.381(11) . ?
C64 H64 0.9500 . ?
C27 C26 1.380(10) . ?
C27 H27 0.9500 . ?
C79 C78 1.374(11) . ?
C79 C80 1.378(10) . ?
C79 H79 0.9500 . ?
C30 C31 1.408(10) . ?
C30 H30 0.9500 . ?
C56 C55 1.379(10) . ?
C56 H56 0.9500 . ?
C37 H37 0.9500 . ?
C59 C60 1.381(12) . ?
C59 H59 0.9500 . ?
C17 C18 1.367(9) . ?
C17 C16 1.406(9) . ?
C17 H17 0.9500 . ?
C71 C72 1.374(10) . ?
C71 H71 0.9500 . ?
C77 C78 1.381(11) . ?
C77 H77 0.9500 . ?
C25 C24 1.365(11) . ?
C25 C26 1.396(11) . ?
C25 H25 0.9500 . ?
C46 C47 1.558(8) . ?
C34 C39 1.383(9) . ?
C34 C35 1.405(10) . ?
C40 C41 1.391(9) . ?
C40 C45 1.426(10) . ?
C55 C54 1.407(10) . ?
C55 H55 0.9500 . ?
C20 C19 1.400(11) . ?
C20 H20 0.9500 . ?
C75 C80 1.391(9) . ?
C41 C42 1.389(11) . ?
C41 H41 0.9500 . ?
C12 C13 1.363(11) . ?
C12 H12 0.9500 . ?
C23 C24 1.400(10) . ?
C23 H23 0.9500 . ?
C57 C62 1.398(9) . ?
C47 H47A 0.9900 . ?
C47 H47B 0.9900 . ?
C8 H8A 0.9900 . ?
C8 H8B 0.9900 . ?
C18 C19 1.388(9) . ?
C18 H18 0.9500 . ?
C54 C53 1.367(11) . ?
C54 H54 0.9500 . ?
C9 H9A 0.9800 . ?
C9 H9B 0.9800 . ?
C9 H9C 0.9800 . ?
C39 H39 0.9500 . ?
C31 H31 0.9500 . ?
C61 C60 1.380(12) . ?
C61 C62 1.389(11) . ?
C61 H61 0.9500 . ?
C19 H19 0.9500 . ?
C63 C68 1.423(10) . ?
C68 C67 1.377(11) . ?
C68 H68 0.9500 . ?
C15 C14 1.392(12) . ?
C15 H15 0.9500 . ?
C62 H62 0.9500 . ?
C82 C83 1.368(11) . ?
C82 C81 1.371(10) . ?
C82 H82 0.9500 . ?
C53 H53 0.9500 . ?
C80 H80 0.9500 . ?
C67 C66 1.401(13) . ?
C67 H67 0.9500 . ?
C35 H35 0.9500 . ?
C60 H60 0.9500 . ?
C72 H72 0.9500 . ?
Zn3 N19 2.016(5) . ?
Zn3 N18 2.017(5) . ?
Zn3 Cl5 2.2352(19) . ?
Zn3 Cl6 2.2373(19) . ?
Co3 C88 1.887(6) . ?
Co3 C87 1.900(6) . ?
Co3 P9 2.2284(18) . ?
Co3 P7 2.2339(18) . ?
Co3 P8 2.312(2) . ?
P8 C112 1.825(6) . ?
P8 C106 1.835(7) . ?
P8 C91 1.845(6) . ?
P9 C118 1.792(7) . ?
P9 C124 1.814(6) . ?
P9 C92 1.838(7) . ?
P7 C94 1.817(7) . ?
P7 C90 1.843(6) . ?
P7 C100 1.844(7) . ?
C124 C129 1.392(9) . ?
C124 C125 1.414(10) . ?
C92 C89 1.541(9) . ?
C92 H92A 0.9900 . ?
C92 H92B 0.9900 . ?
N18 C87 1.146(8) . ?
N19 C88 1.139(8) 3_657 ?
C115 C114 1.371(10) . ?
C115 C116 1.386(10) . ?
C115 H115 0.9500 . ?
C117 C116 1.383(9) . ?
C117 C112 1.388(9) . ?
C117 H117 0.9500 . ?
C112 C113 1.399(8) . ?
C100 C101 1.378(10) . ?
C100 C105 1.406(9) . ?
C127 C128 1.360(11) . ?
C127 C126 1.371(12) . ?
C127 H127 0.9500 . ?
C89 C93 1.543(8) . ?
C89 C91 1.543(9) . ?
C89 C90 1.560(8) . ?
C88 N19 1.139(8) 3_657 ?
C106 C107 1.375(10) . ?
C106 C111 1.399(10) . ?
C129 C128 1.399(9) . ?
C129 H129 0.9500 . ?
C119 C120 1.374(10) . ?
C119 C118 1.413(9) . ?
C119 H119 0.9500 . ?
C91 H91A 0.9900 . ?
C91 H91B 0.9900 . ?
C116 H116 0.9500 . ?
C94 C95 1.405(9) . ?
C94 C99 1.412(9) . ?
C111 C110 1.375(11) . ?
C111 H111 0.9500 . ?
C125 C126 1.397(10) . ?
C125 H125 0.9500 . ?
C90 H90A 0.9900 . ?
C90 H90B 0.9900 . ?
C104 C105 1.379(10) . ?
C104 C103 1.383(10) . ?
C104 H104 0.9500 . ?
C107 C108 1.400(10) . ?
C107 H107 0.9500 . ?
C105 H105 0.9500 . ?
C103 C102 1.374(10) . ?
C103 H103 0.9500 . ?
C95 C96 1.391(10) . ?
C95 H95 0.9500 . ?
C93 H93A 0.9800 . ?
C93 H93B 0.9800 . ?
C93 H93C 0.9800 . ?
C118 C123 1.387(9) . ?
C120 C121 1.381(12) . ?
C120 H120 0.9500 . ?
C113 C114 1.390(9) . ?
C113 H113 0.9500 . ?
C126 H126 0.9500 . ?
C109 C108 1.369(10) . ?
C109 C110 1.378(11) . ?
C109 H109 0.9500 . ?
C114 H114 0.9500 . ?
C122 C121 1.356(13) . ?
C122 C123 1.393(12) . ?
C122 H122 0.9500 . ?
C99 C98 1.377(9) . ?
C99 H99 0.9500 . ?
C98 C97 1.392(10) . ?
C98 H98 0.9500 . ?
C101 C102 1.391(10) . ?
C101 H101 0.9500 . ?
C128 H128 0.9500 . ?
C97 C96 1.383(10) . ?
C97 H97 0.9500 . ?
C102 H102 0.9500 . ?
C24 H24 0.9500 . ?
C26 H26 0.9500 . ?
C123 H123 0.9500 . ?
C45 C44 1.388(11) . ?
C45 H45 0.9500 . ?
C78 H78 0.9500 . ?
C108 H108 0.9500 . ?
C96 H96 0.9500 . ?
C81 C86 1.358(11) . ?
C66 H66 0.9500 . ?
C42 C43 1.424(12) . ?
C42 H42 0.9500 . ?
C13 C14 1.363(13) . ?
C13 H13 0.9500 . ?
C43 C44 1.420(12) . ?
C43 H43 0.9500 . ?
C110 H110 0.9500 . ?
C44 H44 0.9500 . ?
C83 C84 1.304(16) . ?
C83 H83 0.9500 . ?
C121 H121 0.9500 . ?
C86 C85 1.403(15) . ?
C86 H86 0.9500 . ?
C14 H14 0.9500 . ?
C85 C84 1.42(2) . ?
C85 H85 0.9500 . ?
C84 H84 0.9500 . ?

loop_
_platon_squeeze_void_nr
_platon_squeeze_void_average_x
_platon_squeeze_void_average_y
_platon_squeeze_void_average_z
_platon_squeeze_void_volume
_platon_squeeze_void_count_electrons
1 -0.236 0.225 0.227 642.5 192.8
2 0.264 0.275 0.727 643.0 190.8
3 0.236 0.775 0.773 643.9 189.2
4 -0.264 0.725 0.273 640.8 190.2
5 0.074 0.476 0.019 6.6 -0.1
6 0.129 0.509 0.001 6.4 -0.1
7 0.374 0.007 0.498 6.2 0.1
8 0.428 0.974 0.480 6.0 -0.1
9 0.574 0.024 0.519 6.9 -0.4
10 0.629 0.991 0.501 6.3 -0.4
11 0.874 0.493 -0.002 6.2 -0.3
12 0.928 0.526 0.980 6.2 -0.2
